data_4121343
loop_
_publ_author_name
'Jerome R. Robinson'
'Zachary Gordon'
'Corwin H. Booth'
'Patrick J. Carroll'
'Patrick J. Walsh'
'Eric J. Schelter'

_publ_section_title
;
 Tuning Reactivity and Electronic Properties through Ligand Reorganization
 within a Cerium Heterobimetallic Framework
;
_journal_name_full 'Journal of the American Chemical Society'
_journal_page_first 19016
_journal_page_last 19024
_journal_paper_doi 10.1021/ja410688w
_journal_volume 135
_journal_year 2013
_chemical_absolute_configuration syn
_chemical_formula_sum 'C72 H72 Ce I Li3 N6 O6'
_chemical_formula_weight 1405.20
_space_group_IT_number 173
_symmetry_cell_setting hexagonal
_symmetry_Int_Tables_number 173
_symmetry_space_group_name_Hall 'P 6c'
_symmetry_space_group_name_H-M 'P 63'
_atom_sites_solution_hydrogens geom
_atom_sites_solution_primary direct
_audit_creation_method SHELXL-97
_cell_angle_alpha 90.00
_cell_angle_beta 90.00
_cell_angle_gamma 120.00
_cell_formula_units_Z 2
_cell_length_a 15.0951(4)
_cell_length_b 15.0951(4)
_cell_length_c 19.9811(8)
_cell_measurement_temperature 143(1)
_cell_volume 3943.0(2)
_computing_data_collection 'Bruker APEX2'
_computing_data_reduction 'Bruker SAINT'
_computing_structure_refinement 'SHELXL-97 (Sheldrick, 2008)'
_computing_structure_solution 'SHELXS-97 (Sheldrick, 2008)'
_diffrn_ambient_temperature 143(1)
_diffrn_measured_fraction_theta_full 0.998
_diffrn_measured_fraction_theta_max 0.998
_diffrn_measurement_device 'CCD Area Detector'
_diffrn_measurement_device_type 'Bruker APEXII'
_diffrn_measurement_method 'phi and omega scans'
_diffrn_radiation_monochromator graphite
_diffrn_radiation_source 'sealed tube'
_diffrn_radiation_type MoK\a
_diffrn_radiation_wavelength 0.71073
_diffrn_reflns_av_R_equivalents 0.0633
_diffrn_reflns_av_sigmaI/netI 0.0542
_diffrn_reflns_limit_h_max 19
_diffrn_reflns_limit_h_min -17
_diffrn_reflns_limit_k_max 19
_diffrn_reflns_limit_k_min -19
_diffrn_reflns_limit_l_max 25
_diffrn_reflns_limit_l_min -25
_diffrn_reflns_number 49345
_diffrn_reflns_theta_full 27.61
_diffrn_reflns_theta_max 27.61
_diffrn_reflns_theta_min 1.56
_exptl_absorpt_coefficient_mu 1.016
_exptl_absorpt_correction_T_max 0.7456
_exptl_absorpt_correction_T_min 0.6428
_exptl_absorpt_correction_type multi-scan
_exptl_absorpt_process_details '(SADABS; Sheldrick, 2007)'
_exptl_crystal_density_diffrn 1.184
_exptl_crystal_F_000 1428
_exptl_crystal_size_max 0.30
_exptl_crystal_size_mid 0.26
_exptl_crystal_size_min 0.14
_refine_diff_density_max 1.122
_refine_diff_density_min -1.702
_refine_diff_density_rms 0.079
_refine_ls_abs_structure_details 'Flack H D (1983), Acta Cryst. A39, 876-881'
_refine_ls_abs_structure_Flack 0.02(3)
_refine_ls_extinction_method none
_refine_ls_goodness_of_fit_ref 0.995
_refine_ls_hydrogen_treatment constr
_refine_ls_matrix_type full
_refine_ls_number_parameters 271
_refine_ls_number_reflns 6097
_refine_ls_number_restraints 6
_refine_ls_restrained_S_all 0.997
_refine_ls_R_factor_all 0.1019
_refine_ls_R_factor_gt 0.0554
_refine_ls_shift/su_max 0.027
_refine_ls_shift/su_mean 0.005
_refine_ls_structure_factor_coef Fsqd
_refine_ls_weighting_details 'calc w=1/[\s^2^(Fo^2^)+(0.0789P)^2^+0.0000P] where P=(Fo^2^+2Fc^2^)/3'
_refine_ls_weighting_scheme calc
_refine_ls_wR_factor_gt 0.1310
_refine_ls_wR_factor_ref 0.1436
_reflns_number_gt 3555
_reflns_number_total 6097
_reflns_threshold_expression >2sigma(I)
_cod_data_source_file ja410688w_si_002_01.cif
_cod_data_source_block UP4022
_cod_original_sg_symbol_H-M 'P 63 '
_cod_database_code 4121343

loop_
_symmetry_equiv_pos_as_xyz
'x, y, z'
'x-y, x, z+1/2'
'-y, x-y, z'
'-x, -y, z+1/2'
'-x+y, -x, z'
'y, -x+y, z+1/2'

loop_
_atom_site_label
_atom_site_type_symbol
_atom_site_fract_x
_atom_site_fract_y
_atom_site_fract_z
_atom_site_U_iso_or_equiv
_atom_site_adp_type
_atom_site_occupancy
_atom_site_symmetry_multiplicity
_atom_site_calc_flag
_atom_site_refinement_flags
Ce1 Ce 0.0000 0.0000 0.47127(3) 0.05287(18) Uani 1 3 d S
I1 I 0.0000 0.0000 0.31405(5) 0.0772(3) Uani 1 3 d S
O1 O 0.1400(2) 0.0657(2) 0.5416(2) 0.0507(10) Uani 1 1 d .
O2 O 0.0825(3) 0.1719(2) 0.4527(2) 0.0504(10) Uani 1 1 d .
N1 N -0.0474(5) 0.2858(4) 0.4487(5) 0.091(2) Uani 1 1 d D
H1a H -0.1127 0.2672 0.4606 0.122 Uiso 1 1 calc R
N2 N 0.0362(4) 0.3254(4) 0.5796(4) 0.080(2) Uani 1 1 d D
H2a H 0.1055 0.3630 0.5835 0.107 Uiso 1 1 calc R
C1 C 0.1759(4) 0.1488(4) 0.5800(4) 0.0539(15) Uani 1 1 d .
C2 C 0.1521(4) 0.1376(4) 0.6461(5) 0.0641(18) Uani 1 1 d .
H2 H 0.1142 0.0717 0.6633 0.085 Uiso 1 1 calc R
C3 C 0.1826(5) 0.2220(4) 0.6906(4) 0.0639(17) Uani 1 1 d .
H3 H 0.1661 0.2113 0.7358 0.085 Uiso 1 1 calc R
C4 C 0.2365(5) 0.3193(5) 0.6652(5) 0.069(2) Uani 1 1 d .
C5 C 0.2622(5) 0.4068(5) 0.7031(4) 0.071(2) Uani 1 1 d .
H5 H 0.2427 0.3984 0.7479 0.094 Uiso 1 1 calc R
C6 C 0.3139(5) 0.5031(5) 0.6783(5) 0.0718(19) Uani 1 1 d .
H6 H 0.3332 0.5589 0.7065 0.096 Uiso 1 1 calc R
C7 C 0.3367(5) 0.5176(5) 0.6142(6) 0.087(3) Uani 1 1 d .
H7 H 0.3681 0.5841 0.5976 0.115 Uiso 1 1 calc R
C8 C 0.3156(4) 0.4359(5) 0.5685(4) 0.0674(19) Uani 1 1 d .
H8 H 0.3332 0.4474 0.5235 0.090 Uiso 1 1 calc R
C9 C 0.2654(4) 0.3354(4) 0.5970(5) 0.068(2) Uani 1 1 d .
C10 C 0.2351(4) 0.2462(4) 0.5511(4) 0.059(2) Uani 1 1 d .
C11 C 0.2607(4) 0.2605(4) 0.4797(4) 0.0561(17) Uani 1 1 d .
C12 C 0.3628(4) 0.3049(4) 0.4552(5) 0.068(2) Uani 1 1 d .
C13 C 0.4442(4) 0.3298(4) 0.5027(4) 0.078(2) Uani 1 1 d .
H13 H 0.4311 0.3198 0.5484 0.104 Uiso 1 1 calc R
C14 C 0.5447(4) 0.3702(4) 0.4771(6) 0.090(3) Uani 1 1 d .
H14 H 0.5984 0.3832 0.5058 0.120 Uiso 1 1 calc R
C15 C 0.5638(5) 0.3910(6) 0.4069(6) 0.097(3) Uani 1 1 d .
H15 H 0.6300 0.4212 0.3899 0.129 Uiso 1 1 calc R
C16 C 0.4871(6) 0.3669(5) 0.3679(5) 0.086(3) Uani 1 1 d .
H16 H 0.5010 0.3793 0.3224 0.115 Uiso 1 1 calc R
C17 C 0.3862(5) 0.3244(5) 0.3873(6) 0.077(2) Uani 1 1 d .
C18 C 0.3071(6) 0.2971(5) 0.3448(4) 0.074(2) Uani 1 1 d .
H18 H 0.3224 0.3135 0.2998 0.099 Uiso 1 1 calc R
C19 C 0.2035(5) 0.2458(5) 0.3634(5) 0.073(2) Uani 1 1 d .
H19 H 0.1518 0.2261 0.3318 0.097 Uiso 1 1 calc R
C20 C 0.1807(5) 0.2249(4) 0.4335(4) 0.0579(18) Uani 1 1 d .
C21 C 0.0225(6) 0.3923(5) 0.4733(5) 0.084(2) Uani 1 1 d D
H21A H 0.0933 0.4117 0.4657 0.112 Uiso 1 1 calc R
H21B H 0.0084 0.4407 0.4505 0.112 Uiso 1 1 calc R
C22 C 0.0019(8) 0.3907(6) 0.5459(6) 0.130(5) Uani 1 1 d D
H22A H 0.0385 0.4596 0.5638 0.174 Uiso 1 1 calc R
H22B H -0.0707 0.3635 0.5534 0.174 Uiso 1 1 calc R
C23 C -0.0451(7) 0.2703(7) 0.3813(6) 0.112(3) Uani 1 1 d D
H23A H -0.0772 0.3022 0.3577 0.168 Uiso 1 1 calc R
H23B H -0.0811 0.1982 0.3721 0.168 Uiso 1 1 calc R
H23C H 0.0246 0.2996 0.3668 0.168 Uiso 1 1 calc R
C24 C -0.0063(7) 0.2981(6) 0.6480(6) 0.106(3) Uani 1 1 d D
H24A H 0.0386 0.3502 0.6787 0.159 Uiso 1 1 calc R
H24B H -0.0126 0.2338 0.6606 0.159 Uiso 1 1 calc R
H24C H -0.0724 0.2927 0.6491 0.159 Uiso 1 1 calc R
Li1 Li 0.0027(8) 0.2078(8) 0.5089(6) 0.063(3) Uani 1 1 d .

loop_
_atom_site_aniso_label
_atom_site_aniso_U_11
_atom_site_aniso_U_22
_atom_site_aniso_U_33
_atom_site_aniso_U_23
_atom_site_aniso_U_13
_atom_site_aniso_U_12
Ce1 0.02872(15) 0.02872(15) 0.1012(5) 0.000 0.000 0.01436(8)
I1 0.0590(4) 0.0590(4) 0.1136(9) 0.000 0.000 0.0295(2)
O1 0.0278(19) 0.0183(17) 0.103(3) -0.0011(17) -0.0046(18) 0.0096(15)
O2 0.0301(17) 0.0260(16) 0.094(3) 0.0080(17) -0.0037(17) 0.0131(14)
N1 0.049(3) 0.052(3) 0.170(8) 0.002(4) -0.019(4) 0.022(3)
N2 0.048(3) 0.048(3) 0.153(7) -0.028(4) -0.027(4) 0.030(3)
C1 0.029(3) 0.034(3) 0.095(5) 0.013(3) -0.010(3) 0.013(2)
C2 0.040(3) 0.031(3) 0.121(6) 0.007(4) -0.021(4) 0.017(2)
C3 0.053(4) 0.041(3) 0.103(5) -0.002(3) -0.016(3) 0.028(3)
C4 0.031(3) 0.034(3) 0.137(7) -0.010(4) -0.020(4) 0.012(3)
C5 0.073(4) 0.052(4) 0.099(6) -0.002(3) -0.020(4) 0.039(3)
C6 0.070(5) 0.034(4) 0.114(6) -0.011(4) -0.016(5) 0.029(3)
C7 0.039(3) 0.021(3) 0.191(9) -0.019(4) -0.018(5) 0.008(2)
C8 0.042(3) 0.048(4) 0.124(6) 0.010(4) -0.005(3) 0.031(3)
C9 0.020(3) 0.021(3) 0.156(8) 0.002(4) -0.020(4) 0.007(2)
C10 0.019(3) 0.022(3) 0.138(7) 0.009(3) -0.004(3) 0.011(2)
C11 0.030(2) 0.024(2) 0.115(6) 0.018(4) 0.008(4) 0.014(2)
C12 0.034(3) 0.027(3) 0.144(7) 0.001(4) 0.002(4) 0.017(2)
C13 0.027(3) 0.027(3) 0.178(7) 0.011(3) 0.003(3) 0.011(2)
C14 0.031(3) 0.031(3) 0.202(10) -0.005(5) 0.005(5) 0.010(2)
C15 0.037(4) 0.059(4) 0.193(10) 0.009(6) 0.029(5) 0.023(3)
C16 0.069(5) 0.040(3) 0.149(8) 0.017(4) 0.049(5) 0.027(3)
C17 0.045(3) 0.048(3) 0.140(8) 0.013(5) 0.015(5) 0.025(3)
C18 0.072(5) 0.049(4) 0.105(6) -0.001(4) 0.020(5) 0.032(4)
C19 0.055(4) 0.035(3) 0.114(6) 0.010(4) 0.011(4) 0.011(3)
C20 0.048(4) 0.031(3) 0.099(6) 0.006(3) 0.001(3) 0.023(3)
C21 0.068(4) 0.066(4) 0.128(7) 0.016(5) -0.016(5) 0.040(4)
C22 0.116(8) 0.054(5) 0.241(14) -0.042(6) -0.094(8) 0.058(6)
C23 0.107(7) 0.115(7) 0.149(11) -0.003(7) -0.008(7) 0.081(6)
C24 0.091(6) 0.074(5) 0.171(10) -0.015(7) -0.021(7) 0.055(5)
Li1 0.064(7) 0.056(6) 0.095(8) -0.016(6) -0.014(6) 0.050(6)

loop_
_atom_type_symbol
_atom_type_description
_atom_type_scat_dispersion_real
_atom_type_scat_dispersion_imag
_atom_type_scat_source
C C 0.0033 0.0016 'International Tables Vol C Tables 4.2.6.8 and 6.1.1.4'
H H 0.0000 0.0000 'International Tables Vol C Tables 4.2.6.8 and 6.1.1.4'
N N 0.0061 0.0033 'International Tables Vol C Tables 4.2.6.8 and 6.1.1.4'
O O 0.0106 0.0060 'International Tables Vol C Tables 4.2.6.8 and 6.1.1.4'
Li Li -0.0003 0.0001 'International Tables Vol C Tables 4.2.6.8 and 6.1.1.4'
I I -0.4742 1.8119 'International Tables Vol C Tables 4.2.6.8 and 6.1.1.4'
Ce Ce -0.2486 2.6331 'International Tables Vol C Tables 4.2.6.8 and 6.1.1.4'

loop_
_geom_angle_atom_site_label_1
_geom_angle_atom_site_label_2
_geom_angle_atom_site_label_3
_geom_angle
_geom_angle_site_symmetry_1
_geom_angle_site_symmetry_3
O2 Ce1 O2 117.40(6) 3 .
O2 Ce1 O2 117.40(6) 3 5
O2 Ce1 O2 117.40(6) . 5
O2 Ce1 O1 151.69(16) 3 .
O2 Ce1 O1 75.42(13) . .
O2 Ce1 O1 70.65(14) 5 .
O2 Ce1 O1 75.42(13) 3 3
O2 Ce1 O1 70.65(14) . 3
O2 Ce1 O1 151.69(16) 5 3
O1 Ce1 O1 86.78(15) . 3
O2 Ce1 O1 70.65(14) 3 5
O2 Ce1 O1 151.69(16) . 5
O2 Ce1 O1 75.42(13) 5 5
O1 Ce1 O1 86.78(15) . 5
O1 Ce1 O1 86.78(15) 3 5
O2 Ce1 I1 80.63(11) 3 .
O2 Ce1 I1 80.63(11) . .
O2 Ce1 I1 80.63(11) 5 .
O1 Ce1 I1 127.51(10) . .
O1 Ce1 I1 127.51(10) 3 .
O1 Ce1 I1 127.51(10) 5 .
O2 Ce1 Li1 148.4(2) 3 5
O2 Ce1 Li1 94.1(2) . 5
O2 Ce1 Li1 36.1(2) 5 5
O1 Ce1 Li1 34.9(2) . 5
O1 Ce1 Li1 121.0(3) 3 5
O1 Ce1 Li1 82.9(2) 5 5
I1 Ce1 Li1 103.6(2) . 5
O2 Ce1 Li1 94.1(2) 3 .
O2 Ce1 Li1 36.1(2) . .
O2 Ce1 Li1 148.4(2) 5 .
O1 Ce1 Li1 82.9(2) . .
O1 Ce1 Li1 34.9(2) 3 .
O1 Ce1 Li1 121.0(3) 5 .
I1 Ce1 Li1 103.6(2) . .
Li1 Ce1 Li1 114.68(17) 5 .
O2 Ce1 Li1 36.1(2) 3 3
O2 Ce1 Li1 148.4(2) . 3
O2 Ce1 Li1 94.1(2) 5 3
O1 Ce1 Li1 121.0(3) . 3
O1 Ce1 Li1 82.9(2) 3 3
O1 Ce1 Li1 34.9(2) 5 3
I1 Ce1 Li1 103.6(2) . 3
Li1 Ce1 Li1 114.68(17) 5 3
Li1 Ce1 Li1 114.68(17) . 3
C1 O1 Li1 130.1(5) . 5
C1 O1 Ce1 127.5(3) . .
Li1 O1 Ce1 99.9(4) 5 .
C20 O2 Li1 131.6(5) . .
C20 O2 Ce1 122.5(3) . .
Li1 O2 Ce1 99.4(4) . .
C23 N1 C21 116.2(8) . .
C23 N1 Li1 115.2(7) . .
C21 N1 Li1 99.1(6) . .
C22 N2 C24 110.9(7) . .
C22 N2 Li1 103.7(6) . .
C24 N2 Li1 119.6(6) . .
O1 C1 C2 119.0(5) . .
O1 C1 C10 119.7(7) . .
C2 C1 C10 121.3(6) . .
C1 C2 C3 123.2(6) . .
C4 C3 C2 118.7(7) . .
C3 C4 C5 123.2(8) . .
C3 C4 C9 120.5(6) . .
C5 C4 C9 116.3(7) . .
C6 C5 C4 123.7(8) . .
C7 C6 C5 119.8(8) . .
C6 C7 C8 123.2(8) . .
C9 C8 C7 115.6(8) . .
C4 C9 C8 121.2(7) . .
C4 C9 C10 120.4(5) . .
C8 C9 C10 118.1(8) . .
C1 C10 C11 122.4(6) . .
C1 C10 C9 115.9(7) . .
C11 C10 C9 121.6(5) . .
C20 C11 C12 118.5(7) . .
C20 C11 C10 118.2(5) . .
C12 C11 C10 123.2(6) . .
C17 C12 C11 122.3(6) . .
C17 C12 C13 119.4(6) . .
C11 C12 C13 118.3(8) . .
C14 C13 C12 117.5(8) . .
C13 C14 C15 120.1(8) . .
C16 C15 C14 118.4(7) . .
C15 C16 C17 126.1(9) . .
C18 C17 C16 124.6(9) . .
C18 C17 C12 117.0(6) . .
C16 C17 C12 118.4(8) . .
C17 C18 C19 124.9(8) . .
C18 C19 C20 117.2(7) . .
O2 C20 C11 121.7(6) . .
O2 C20 C19 118.8(6) . .
C11 C20 C19 119.5(6) . .
C22 C21 N1 106.0(7) . .
N2 C22 C21 108.4(8) . .
O1 Li1 O2 89.3(4) 3 .
O1 Li1 N1 131.0(6) 3 .
O2 Li1 N1 106.3(7) . .
O1 Li1 N2 116.2(7) 3 .
O2 Li1 N2 135.0(6) . .
N1 Li1 N2 85.0(4) . .
O1 Li1 Ce1 45.2(2) 3 .
O2 Li1 Ce1 44.5(2) . .
N1 Li1 Ce1 126.2(5) . .
N2 Li1 Ce1 148.8(5) . .

loop_
_geom_bond_atom_site_label_1
_geom_bond_atom_site_label_2
_geom_bond_distance
_geom_bond_site_symmetry_2
Ce1 O2 2.278(3) 3
Ce1 O2 2.278(3) .
Ce1 O2 2.278(3) 5
Ce1 O1 2.309(4) .
Ce1 O1 2.309(4) 3
Ce1 O1 2.309(4) 5
Ce1 I1 3.1414(11) .
Ce1 Li1 3.205(10) 5
Ce1 Li1 3.205(10) .
Ce1 Li1 3.205(10) 3
O1 C1 1.332(7) .
O1 Li1 1.863(12) 5
O2 C20 1.341(7) .
O2 Li1 1.912(11) .
N1 C23 1.371(10) .
N1 C21 1.498(9) .
N1 Li1 2.073(13) .
N2 C22 1.486(9) .
N2 C24 1.478(11) .
N2 Li1 2.123(12) .
C1 C2 1.357(9) .
C1 C10 1.407(8) .
C2 C3 1.429(9) .
C3 C4 1.370(9) .
C4 C5 1.399(9) .
C4 C9 1.416(10) .
C5 C6 1.354(9) .
C6 C7 1.317(10) .
C7 C8 1.436(10) .
C8 C9 1.431(9) .
C9 C10 1.499(9) .
C10 C11 1.465(9) .
C11 C20 1.396(9) .
C11 C12 1.426(9) .
C12 C17 1.396(11) .
C12 C13 1.445(10) .
C13 C14 1.419(9) .
C14 C15 1.435(12) .
C15 C16 1.288(11) .
C16 C17 1.379(9) .
C17 C18 1.350(11) .
C18 C19 1.405(10) .
C19 C20 1.439(9) .
C21 C22 1.480(11) .
Li1 O1 1.863(12) 3

loop_
_platon_squeeze_void_nr
_platon_squeeze_void_average_x
_platon_squeeze_void_average_y
_platon_squeeze_void_average_z
_platon_squeeze_void_volume
_platon_squeeze_void_count_electrons
_platon_squeeze_void_content
1 0.333 0.667 0.274 487 146 ' '
2 -0.333 0.333 0.774 487 146 ' '
